data_7040948
loop_
_publ_author_name
'Cols, Jean-Marie E P'
'Taylor, Cameron E.'
'Gagnon, Kevin J.'
'Teat, Simon J.'
'McIntosh, Ruaraidh D.'

_publ_section_title
;
 Well-defined Ti4 pre-catalysts for the ring-opening polymerisation of
 lactide.
;
_journal_issue 44
_journal_name_full 'Dalton transactions (Cambridge, England : 2003)'
_journal_page_first 17729
_journal_page_last 17738
_journal_paper_doi 10.1039/c6dt03842e
_journal_volume 45
_journal_year 2016
_chemical_formula_moiety 'C64 H48 F8 N4 O18 Ti4'
_chemical_formula_sum 'C64 H48 F8 N4 O18 Ti4'
_chemical_formula_weight 1504.66
_space_group_crystal_system monoclinic
_space_group_IT_number 14
_space_group_name_Hall '-P 2yn'
_space_group_name_H-M_alt 'P 1 21/n 1'
_symmetry_space_group_name_Hall '-P 2yn'
_symmetry_space_group_name_H-M 'P 1 21/n 1'
_atom_sites_solution_hydrogens geom
_atom_sites_solution_primary direct
_audit_creation_date 2016-05-20
_audit_creation_method
;
Olex2 1.2
(compiled 2016.02.19 svn.r3266 for OlexSys, GUI svn.r5155)
;
_audit_update_record
;
2016-06-06 deposited with the CCDC.
2016-10-17 downloaded from the CCDC.
;
_cell_angle_alpha 90
_cell_angle_beta 95.215(2)
_cell_angle_gamma 90
_cell_formula_units_Z 4
_cell_length_a 12.3528(5)
_cell_length_b 28.6409(12)
_cell_length_c 19.2930(8)
_cell_measurement_reflns_used 9996
_cell_measurement_temperature 100(2)
_cell_measurement_theta_max 22.85
_cell_measurement_theta_min 2.19
_cell_volume 6797.5(5)
_computing_cell_refinement 'SAINT V8.34A Bruker-AXS, Madison WI'
_computing_data_collection 'Bruker APEX2 Bruker-AXS, Madison WI'
_computing_data_reduction 'SAINT V8.34A Bruker-AXS, Madison WI'
_computing_molecular_graphics 'Olex2 (Dolomanov et al., 2009)'
_computing_publication_material 'Olex2 (Dolomanov et al., 2009)'
_computing_structure_refinement 'ShelXL (Sheldrick, 2015)'
_computing_structure_solution 'ShelXT (Sheldrick, 2015)'
_diffrn_ambient_temperature 100.0
_diffrn_detector_area_resol_mean 10.42
_diffrn_measured_fraction_theta_full 0.584
_diffrn_measured_fraction_theta_max 0.999
_diffrn_measurement_device_type 'Bruker D8 with PHOTON 100 detector'
_diffrn_measurement_method '\f and \w shutterless scans'
_diffrn_radiation_type synchrotron
_diffrn_radiation_wavelength 0.7749
_diffrn_reflns_av_R_equivalents 0.1533
_diffrn_reflns_av_unetI/netI 0.0665
_diffrn_reflns_Laue_measured_fraction_full 0.584
_diffrn_reflns_Laue_measured_fraction_max 0.999
_diffrn_reflns_limit_h_max 12
_diffrn_reflns_limit_h_min -12
_diffrn_reflns_limit_k_max 28
_diffrn_reflns_limit_k_min -28
_diffrn_reflns_limit_l_max 19
_diffrn_reflns_limit_l_min -19
_diffrn_reflns_number 107298
_diffrn_reflns_point_group_measured_fraction_full 0.584
_diffrn_reflns_point_group_measured_fraction_max 0.999
_diffrn_reflns_theta_full 27.706
_diffrn_reflns_theta_max 22.885
_diffrn_reflns_theta_min 2.194
_diffrn_source 'Advanced Light Source station 11.3.1'
_exptl_absorpt_coefficient_mu 0.681
_exptl_absorpt_correction_T_max 0.7448
_exptl_absorpt_correction_T_min 0.5976
_exptl_absorpt_correction_type multi-scan
_exptl_absorpt_process_details
;
SADABS-2014/5 (Bruker,2014/5) was used for absorption correction.
wR2(int) was 0.1407 before and 0.0873 after correction.
The Ratio of minimum to maximum transmission is 0.8024.
The \l/2 correction factor is Not present.
;
_exptl_crystal_colour 'clear light yellow'
_exptl_crystal_colour_lustre clear
_exptl_crystal_colour_modifier light
_exptl_crystal_colour_primary yellow
_exptl_crystal_density_diffrn 1.470
_exptl_crystal_description needle
_exptl_crystal_F_000 3056
_exptl_crystal_size_max 0.05
_exptl_crystal_size_mid 0.02
_exptl_crystal_size_min 0.005
_refine_diff_density_max 0.498
_refine_diff_density_min -0.278
_refine_diff_density_rms 0.058
_refine_ls_extinction_method none
_refine_ls_goodness_of_fit_ref 1.017
_refine_ls_hydrogen_treatment constr
_refine_ls_matrix_type full
_refine_ls_number_parameters 883
_refine_ls_number_reflns 7186
_refine_ls_number_restraints 0
_refine_ls_restrained_S_all 1.017
_refine_ls_R_factor_all 0.0720
_refine_ls_R_factor_gt 0.0457
_refine_ls_shift/su_max 0.001
_refine_ls_shift/su_mean 0.000
_refine_ls_structure_factor_coef Fsqd
_refine_ls_weighting_details 'w=1/[\s^2^(Fo^2^)+(0.0250P)^2^+14.8570P] where P=(Fo^2^+2Fc^2^)/3'
_refine_ls_weighting_scheme calc
_refine_ls_wR_factor_gt 0.0985
_refine_ls_wR_factor_ref 0.1101
_reflns_Friedel_coverage 0.000
_reflns_number_gt 5287
_reflns_number_total 7186
_reflns_threshold_expression 'I > 2\s(I)'
_cod_data_source_file c6dt03842e2.cif
_cod_data_source_block 1ti_a1f_a5_a_sq
_cod_depositor_comments 'Adding full bibliography for 7040945--7040948.cif.'
_cod_database_code 7040948
_shelx_space_group_comment
;
The symmetry employed for this shelxl refinement is uniquely defined
by the following loop, which should always be used as a source of
symmetry information in preference to the above space-group names.
They are only intended as comments.
;
_shelx_estimated_absorpt_t_max 0.997
_shelx_estimated_absorpt_t_min 0.967
_olex2_refinement_description
;
1. Fixed Uiso
 At 1.2 times of:
  All C(H) groups, All C(H,H) groups
2.a Secondary CH2 refined with riding coordinates:
 C50(H50A,H50B), C18(H18A,H18B), C58(H58A,H58B), C2(H2A,H2B), C34(H34A,H34B),
 C10(H10A,H10B), C51(H51A,H51B), C3(H3A,H3B), C26(H26A,H26B), C19(H19A,H19B),
 C42(H42A,H42B), C35(H35A,H35B)
2.b Aromatic/amide H refined with riding coordinates:
 C53(H53), C8(H8), C63(H63), C60(H60), C7(H7), C56(H56), C14(H14), C15(H15),
 C47(H47), C21(H21), C62(H62), C12(H12), C44(H44), C5(H5), C28(H28), C40(H40),
 C55(H55), C46(H46), C24(H24), C23(H23), C31(H31), C30(H30), C39(H39), C37(H37)
;
_olex2_submission_special_instructions 'No special instructions were received'

loop_
_space_group_symop_operation_xyz
'x, y, z'
'-x+1/2, y+1/2, -z+1/2'
'-x, -y, -z'
'x-1/2, -y-1/2, z-1/2'

loop_
_atom_site_label
_atom_site_type_symbol
_atom_site_fract_x
_atom_site_fract_y
_atom_site_fract_z
_atom_site_U_iso_or_equiv
_atom_site_adp_type
_atom_site_occupancy
_atom_site_site_symmetry_order
_atom_site_calc_flag
_atom_site_refinement_flags_posn
Ti1 Ti 0.51178(7) 0.36191(3) 0.58202(5) 0.0297(3) Uani 1 1 d .
Ti2 Ti 0.73701(8) 0.29363(3) 0.63019(5) 0.0328(3) Uani 1 1 d .
Ti3 Ti 0.58048(8) 0.36581(3) 0.86813(5) 0.0338(3) Uani 1 1 d .
Ti4 Ti 0.43705(8) 0.26374(3) 0.82085(5) 0.0304(3) Uani 1 1 d .
O1 O 0.4563(3) 0.32127(11) 0.65612(16) 0.0277(8) Uani 1 1 d .
F7 F -0.0230(3) 0.12463(12) 0.81376(16) 0.0534(9) Uani 1 1 d .
O2 O 0.3602(3) 0.30947(12) 0.74683(17) 0.0320(9) Uani 1 1 d .
O11 O 0.5759(3) 0.40514(11) 0.66336(19) 0.0320(9) Uani 1 1 d .
O4 O 0.4258(3) 0.32560(12) 0.51822(16) 0.0315(9) Uani 1 1 d .
O10 O 0.5412(3) 0.37783(11) 0.76691(17) 0.0296(8) Uani 1 1 d .
O16 O 0.6152(3) 0.24726(11) 0.65253(17) 0.0290(8) Uani 1 1 d .
O15 O 0.5572(3) 0.26008(11) 0.75674(17) 0.0288(8) Uani 1 1 d .
O6 O 0.7143(3) 0.32624(11) 0.72045(18) 0.0306(9) Uani 1 1 d .
F8 F 0.7439(3) 0.07003(12) 0.77258(17) 0.0602(10) Uani 1 1 d .
O17 O 0.3020(3) 0.25372(12) 0.85071(16) 0.0319(9) Uani 1 1 d .
O8 O 0.7777(3) 0.24810(12) 0.57233(17) 0.0360(9) Uani 1 1 d .
O18 O 0.5070(3) 0.21414(12) 0.86772(16) 0.0338(9) Uani 1 1 d .
O12 O 0.6571(3) 0.37161(12) 0.95340(18) 0.0399(10) Uani 1 1 d .
O7 O 0.7114(3) 0.32814(12) 0.83544(18) 0.0348(9) Uani 1 1 d .
O13 O 0.4778(3) 0.41145(12) 0.88315(18) 0.0371(9) Uani 1 1 d .
O14 O 0.4984(3) 0.31307(11) 0.86952(16) 0.0339(9) Uani 1 1 d .
O3 O 0.5172(3) 0.41186(12) 0.52433(17) 0.0333(9) Uani 1 1 d .
F2 F 0.0601(3) 0.22633(13) 0.55632(18) 0.0698(11) Uani 1 1 d .
O5 O 0.6391(3) 0.33053(12) 0.58041(16) 0.0330(9) Uani 1 1 d .
O9 O 0.8611(3) 0.33139(13) 0.62842(19) 0.0409(10) Uani 1 1 d .
F1 F 0.2327(3) 0.53541(13) 0.39360(19) 0.0693(11) Uani 1 1 d .
F6 F 0.3433(3) 0.55763(12) 0.7171(2) 0.0725(11) Uani 1 1 d .
F4 F 1.1332(3) 0.38703(13) 0.8503(2) 0.0746(11) Uani 1 1 d .
N2 N 0.8353(3) 0.25090(15) 0.7172(2) 0.0329(11) Uani 1 1 d .
F3 F 0.9362(4) 0.07022(12) 0.57384(18) 0.0777(12) Uani 1 1 d .
N4 N 0.3831(3) 0.20737(14) 0.73622(19) 0.0274(10) Uani 1 1 d .
N1 N 0.3433(3) 0.39316(14) 0.6071(2) 0.0305(11) Uani 1 1 d .
N3 N 0.6862(3) 0.43008(14) 0.8386(2) 0.0335(11) Uani 1 1 d .
F5 F 0.9259(4) 0.49238(17) 1.1030(2) 0.0997(15) Uani 1 1 d .
C33 C 0.5970(4) 0.40187(18) 0.7284(3) 0.0309(13) Uani 1 1 d .
C49 C 0.5464(4) 0.24307(17) 0.6961(3) 0.0274(13) Uani 1 1 d .
C50 C 0.4444(4) 0.21684(18) 0.6751(3) 0.0299(13) Uani 1 1 d .
H50A H 0.3986 0.2353 0.6403 0.036 Uiso 1 1 calc R
H50B H 0.4626 0.1869 0.6531 0.036 Uiso 1 1 calc R
C52 C 0.1987(4) 0.19962(18) 0.7768(3) 0.0306(13) Uani 1 1 d .
C18 C 0.7994(4) 0.26443(18) 0.7856(3) 0.0322(13) Uani 1 1 d .
H18A H 0.8637 0.2679 0.8198 0.039 Uiso 1 1 calc R
H18B H 0.7528 0.2395 0.8024 0.039 Uiso 1 1 calc R
C1 C 0.3849(4) 0.33333(18) 0.6951(3) 0.0290(13) Uani 1 1 d .
C59 C 0.5223(4) 0.15044(18) 0.7901(3) 0.0325(14) Uani 1 1 d .
C16 C 0.3353(4) 0.30094(19) 0.5262(3) 0.0324(14) Uani 1 1 d .
C17 C 0.7376(4) 0.30914(19) 0.7808(3) 0.0329(14) Uani 1 1 d .
C58 C 0.4070(4) 0.15855(18) 0.7624(3) 0.0348(14) Uani 1 1 d .
H58A H 0.3594 0.1516 0.7996 0.042 Uiso 1 1 calc R
H58B H 0.3883 0.1364 0.7238 0.042 Uiso 1 1 calc R
C64 C 0.5674(5) 0.17832(18) 0.8458(3) 0.0320(14) Uani 1 1 d .
C2 C 0.3268(4) 0.37811(17) 0.6793(3) 0.0301(13) Uani 1 1 d .
H2A H 0.3549 0.4024 0.7128 0.036 Uiso 1 1 calc R
H2B H 0.2482 0.3740 0.6840 0.036 Uiso 1 1 calc R
C34 C 0.6940(4) 0.42671(18) 0.7633(3) 0.0354(14) Uani 1 1 d .
H34A H 0.7610 0.4096 0.7545 0.043 Uiso 1 1 calc R
H34B H 0.6986 0.4584 0.7434 0.043 Uiso 1 1 calc R
C11 C 0.2468(4) 0.3234(2) 0.5519(3) 0.0346(14) Uani 1 1 d .
C53 C 0.1176(4) 0.16624(19) 0.7692(3) 0.0368(14) Uani 1 1 d .
H53 H 0.1046 0.1493 0.7269 0.044 Uiso 1 1 calc R
C48 C 0.4424(5) 0.44841(18) 0.8441(3) 0.0336(14) Uani 1 1 d .
C20 C 0.8416(4) 0.18012(19) 0.6372(3) 0.0346(14) Uani 1 1 d .
C10 C 0.2513(4) 0.37540(19) 0.5600(3) 0.0345(14) Uani 1 1 d .
H10A H 0.2553 0.3895 0.5135 0.041 Uiso 1 1 calc R
H10B H 0.1826 0.3860 0.5776 0.041 Uiso 1 1 calc R
C51 C 0.2642(4) 0.21079(18) 0.7168(3) 0.0311(13) Uani 1 1 d .
H51A H 0.2437 0.1890 0.6781 0.037 Uiso 1 1 calc R
H51B H 0.2465 0.2428 0.7002 0.037 Uiso 1 1 calc R
C4 C 0.3606(5) 0.45988(18) 0.5279(3) 0.0362(14) Uani 1 1 d .
C8 C 0.4599(5) 0.45724(18) 0.4251(3) 0.0376(14) Uani 1 1 d .
H8 H 0.5185 0.4455 0.4016 0.045 Uiso 1 1 calc R
C3 C 0.3473(5) 0.44510(18) 0.6013(3) 0.0362(14) Uani 1 1 d .
H3A H 0.4088 0.4572 0.6326 0.043 Uiso 1 1 calc R
H3B H 0.2793 0.4586 0.6162 0.043 Uiso 1 1 calc R
C57 C 0.2197(4) 0.22270(19) 0.8403(3) 0.0339(14) Uani 1 1 d .
C63 C 0.6704(4) 0.1687(2) 0.8759(3) 0.0368(14) Uani 1 1 d .
H63 H 0.7012 0.1877 0.9129 0.044 Uiso 1 1 calc R
C26 C 0.9529(4) 0.26194(19) 0.7140(3) 0.0387(14) Uani 1 1 d .
H26A H 0.9963 0.2426 0.7488 0.046 Uiso 1 1 calc R
H26B H 0.9741 0.2532 0.6674 0.046 Uiso 1 1 calc R
C60 C 0.5836(5) 0.11419(19) 0.7657(3) 0.0351(14) Uani 1 1 d .
H60 H 0.5561 0.0957 0.7272 0.042 Uiso 1 1 calc R
C32 C 0.9320(5) 0.3457(2) 0.6815(3) 0.0403(15) Uani 1 1 d .
C25 C 0.8164(4) 0.2039(2) 0.5747(3) 0.0353(14) Uani 1 1 d .
C41 C 0.7257(5) 0.4021(2) 0.9892(3) 0.0409(15) Uani 1 1 d .
C7 C 0.3885(5) 0.4885(2) 0.3926(3) 0.0415(15) Uani 1 1 d .
H7 H 0.3974 0.4988 0.3467 0.050 Uiso 1 1 calc R
C43 C 0.5204(5) 0.48032(19) 0.8247(3) 0.0386(15) Uani 1 1 d .
C56 C 0.1540(5) 0.21314(19) 0.8941(3) 0.0392(15) Uani 1 1 d .
H56 H 0.1663 0.2291 0.9372 0.047 Uiso 1 1 calc R
C27 C 0.9799(5) 0.3116(2) 0.7270(3) 0.0393(15) Uani 1 1 d .
C14 C 0.2341(5) 0.2291(2) 0.5174(3) 0.0438(16) Uani 1 1 d .
H14 H 0.2279 0.1972 0.5042 0.053 Uiso 1 1 calc R
C15 C 0.3277(5) 0.2538(2) 0.5087(3) 0.0400(15) Uani 1 1 d .
H15 H 0.3875 0.2386 0.4907 0.048 Uiso 1 1 calc R
C9 C 0.4464(4) 0.44263(18) 0.4928(3) 0.0330(14) Uani 1 1 d .
C19 C 0.8171(4) 0.19962(18) 0.7072(3) 0.0343(14) Uani 1 1 d .
H19A H 0.7402 0.1927 0.7139 0.041 Uiso 1 1 calc R
H19B H 0.8626 0.1829 0.7441 0.041 Uiso 1 1 calc R
C47 C 0.3347(5) 0.4544(2) 0.8224(3) 0.0451(16) Uani 1 1 d .
H47 H 0.2828 0.4328 0.8367 0.054 Uiso 1 1 calc R
C61 C 0.6839(5) 0.1060(2) 0.7985(3) 0.0441(16) Uani 1 1 d .
C21 C 0.8825(5) 0.1352(2) 0.6357(3) 0.0453(16) Uani 1 1 d .
H21 H 0.9007 0.1187 0.6779 0.054 Uiso 1 1 calc R
C62 C 0.7289(5) 0.1321(2) 0.8531(3) 0.0432(15) Uani 1 1 d .
H62 H 0.7992 0.1250 0.8746 0.052 Uiso 1 1 calc R
C42 C 0.6345(5) 0.47564(19) 0.8552(3) 0.0445(16) Uani 1 1 d .
H42A H 0.6363 0.4789 0.9064 0.053 Uiso 1 1 calc R
H42B H 0.6779 0.5015 0.8378 0.053 Uiso 1 1 calc R
C36 C 0.7938(5) 0.4310(2) 0.9548(3) 0.0456(16) Uani 1 1 d .
C12 C 0.1531(5) 0.2980(2) 0.5623(3) 0.0401(15) Uani 1 1 d .
H12 H 0.0927 0.3125 0.5806 0.048 Uiso 1 1 calc R
C44 C 0.4858(5) 0.5170(2) 0.7813(3) 0.0429(15) Uani 1 1 d .
H44 H 0.5369 0.5387 0.7663 0.052 Uiso 1 1 calc R
C35 C 0.7955(5) 0.4283(2) 0.8769(3) 0.0425(15) Uani 1 1 d .
H35A H 0.8395 0.4545 0.8612 0.051 Uiso 1 1 calc R
H35B H 0.8315 0.3988 0.8649 0.051 Uiso 1 1 calc R
C5 C 0.2892(5) 0.4916(2) 0.4942(3) 0.0466(16) Uani 1 1 d .
H5 H 0.2307 0.5041 0.5170 0.056 Uiso 1 1 calc R
C54 C 0.0570(5) 0.1580(2) 0.8230(3) 0.0417(15) Uani 1 1 d .
C28 C 1.0481(5) 0.3263(2) 0.7833(3) 0.0463(16) Uani 1 1 d .
H28 H 1.0809 0.3040 0.8149 0.056 Uiso 1 1 calc R
C40 C 0.7250(5) 0.4034(2) 1.0617(3) 0.0487(16) Uani 1 1 d .
H40 H 0.6773 0.3839 1.0846 0.058 Uiso 1 1 calc R
C55 C 0.0709(5) 0.1804(2) 0.8847(3) 0.0432(15) Uani 1 1 d .
H55 H 0.0253 0.1739 0.9207 0.052 Uiso 1 1 calc R
C46 C 0.3006(5) 0.4915(2) 0.7801(3) 0.0505(17) Uani 1 1 d .
H46 H 0.2259 0.4959 0.7652 0.061 Uiso 1 1 calc R
C24 C 0.8326(5) 0.1825(2) 0.5117(3) 0.0437(15) Uani 1 1 d .
H24 H 0.8165 0.1988 0.4692 0.052 Uiso 1 1 calc R
C13 C 0.1506(5) 0.2513(2) 0.5453(3) 0.0504(17) Uani 1 1 d .
C23 C 0.8723(5) 0.1372(2) 0.5112(3) 0.0570(18) Uani 1 1 d .
H23 H 0.8824 0.1221 0.4685 0.068 Uiso 1 1 calc R
C22 C 0.8967(5) 0.1146(2) 0.5734(3) 0.0527(17) Uani 1 1 d .
C6 C 0.3047(5) 0.5046(2) 0.4269(3) 0.0493(17) Uani 1 1 d .
C31 C 0.9574(5) 0.3930(2) 0.6913(3) 0.0488(17) Uani 1 1 d .
H31 H 0.9275 0.4157 0.6591 0.059 Uiso 1 1 calc R
C29 C 1.0691(5) 0.3733(3) 0.7941(3) 0.0550(18) Uani 1 1 d .
C45 C 0.3782(6) 0.5217(2) 0.7604(3) 0.0503(17) Uani 1 1 d .
C30 C 1.0267(5) 0.4064(2) 0.7484(4) 0.0533(17) Uani 1 1 d .
H30 H 1.0447 0.4384 0.7557 0.064 Uiso 1 1 calc R
C39 C 0.7943(6) 0.4334(3) 1.0992(3) 0.0629(19) Uani 1 1 d .
H39 H 0.7972 0.4340 1.1486 0.075 Uiso 1 1 calc R
C37 C 0.8608(5) 0.4619(2) 0.9932(3) 0.0593(19) Uani 1 1 d .
H37 H 0.9072 0.4824 0.9709 0.071 Uiso 1 1 calc R
C38 C 0.8590(6) 0.4625(3) 1.0652(4) 0.069(2) Uani 1 1 d .

loop_
_atom_site_aniso_label
_atom_site_aniso_U_11
_atom_site_aniso_U_22
_atom_site_aniso_U_33
_atom_site_aniso_U_23
_atom_site_aniso_U_13
_atom_site_aniso_U_12
Ti1 0.0290(6) 0.0366(6) 0.0240(5) 0.0049(4) 0.0062(4) 0.0037(5)
Ti2 0.0293(6) 0.0418(6) 0.0284(6) 0.0064(5) 0.0087(5) 0.0059(5)
Ti3 0.0437(7) 0.0321(6) 0.0260(6) 0.0000(4) 0.0052(5) -0.0013(5)
Ti4 0.0363(6) 0.0326(6) 0.0232(5) 0.0000(4) 0.0086(5) 0.0004(5)
O1 0.026(2) 0.035(2) 0.0229(19) 0.0008(16) 0.0079(18) 0.0081(17)
F7 0.040(2) 0.068(2) 0.054(2) 0.0071(18) 0.0144(17) -0.0110(19)
O2 0.032(2) 0.036(2) 0.029(2) -0.0008(18) 0.0086(17) 0.0017(17)
O11 0.032(2) 0.033(2) 0.031(2) 0.0063(17) 0.0015(18) 0.0021(17)
O4 0.026(2) 0.043(2) 0.026(2) 0.0052(17) 0.0067(16) 0.0005(19)
O10 0.033(2) 0.030(2) 0.027(2) 0.0032(17) 0.0079(18) -0.0007(17)
O16 0.025(2) 0.038(2) 0.026(2) 0.0009(16) 0.0117(18) 0.0051(17)
O15 0.034(2) 0.032(2) 0.021(2) 0.0026(17) 0.0046(17) -0.0003(17)
O6 0.028(2) 0.036(2) 0.027(2) 0.0035(18) 0.0019(17) 0.0022(17)
F8 0.059(2) 0.064(2) 0.058(2) -0.0030(18) 0.0083(18) 0.027(2)
O17 0.035(2) 0.035(2) 0.027(2) -0.0022(16) 0.0119(17) 0.0003(19)
O8 0.030(2) 0.044(2) 0.036(2) 0.0078(18) 0.0102(17) 0.0099(19)
O18 0.041(2) 0.037(2) 0.024(2) -0.0020(17) 0.0068(17) 0.0016(19)
O12 0.054(3) 0.036(2) 0.030(2) -0.0004(18) 0.0022(19) -0.001(2)
O7 0.039(2) 0.037(2) 0.028(2) 0.0000(18) 0.0007(18) 0.0005(18)
O13 0.050(3) 0.028(2) 0.035(2) 0.0007(18) 0.0146(19) 0.0030(19)
O14 0.045(2) 0.032(2) 0.025(2) -0.0004(16) 0.0089(17) -0.0023(18)
O3 0.030(2) 0.039(2) 0.031(2) 0.0094(18) 0.0025(17) 0.0031(19)
F2 0.064(3) 0.083(3) 0.065(2) -0.017(2) 0.022(2) -0.037(2)
O5 0.032(2) 0.044(2) 0.025(2) 0.0054(16) 0.0069(16) 0.0035(18)
O9 0.033(2) 0.050(2) 0.040(2) 0.0092(19) 0.008(2) -0.003(2)
F1 0.057(2) 0.076(3) 0.075(3) 0.040(2) 0.005(2) 0.018(2)
F6 0.082(3) 0.050(2) 0.084(3) 0.021(2) 0.000(2) 0.017(2)
F4 0.068(3) 0.077(3) 0.076(3) -0.006(2) -0.015(2) -0.025(2)
N2 0.026(3) 0.043(3) 0.030(3) 0.007(2) 0.007(2) 0.008(2)
F3 0.134(4) 0.046(2) 0.056(2) 0.0004(18) 0.022(2) 0.028(2)
N4 0.028(3) 0.034(3) 0.021(2) -0.001(2) 0.006(2) 0.002(2)
N1 0.031(3) 0.034(3) 0.027(3) 0.000(2) 0.004(2) 0.006(2)
N3 0.038(3) 0.038(3) 0.024(3) 0.000(2) 0.001(2) -0.003(2)
F5 0.106(4) 0.127(4) 0.064(3) -0.036(3) -0.007(2) -0.051(3)
C33 0.037(4) 0.025(3) 0.030(4) 0.003(3) 0.001(3) 0.007(3)
C49 0.030(3) 0.029(3) 0.023(3) 0.002(3) 0.001(3) 0.009(3)
C50 0.027(3) 0.036(3) 0.027(3) -0.002(3) 0.009(3) 0.002(3)
C52 0.029(3) 0.035(3) 0.028(3) 0.007(3) 0.005(3) 0.005(3)
C18 0.031(3) 0.038(3) 0.028(3) 0.006(3) 0.004(3) 0.005(3)
C1 0.031(3) 0.035(3) 0.020(3) 0.003(3) 0.000(3) -0.002(3)
C59 0.029(4) 0.030(3) 0.038(4) 0.004(3) 0.004(3) 0.002(3)
C16 0.034(4) 0.045(4) 0.019(3) 0.005(3) 0.003(3) 0.004(3)
C17 0.024(3) 0.043(4) 0.032(4) 0.001(3) 0.001(3) 0.000(3)
C58 0.041(4) 0.034(3) 0.030(3) -0.001(3) 0.008(3) 0.000(3)
C64 0.038(4) 0.033(3) 0.027(3) 0.004(3) 0.012(3) -0.006(3)
C2 0.029(3) 0.036(3) 0.026(3) 0.001(3) 0.008(2) 0.004(3)
C34 0.032(3) 0.033(3) 0.041(4) 0.004(3) 0.006(3) -0.003(3)
C11 0.034(4) 0.049(4) 0.020(3) 0.004(3) 0.002(3) -0.001(3)
C53 0.029(3) 0.041(4) 0.040(4) -0.001(3) 0.004(3) 0.000(3)
C48 0.043(4) 0.029(3) 0.030(3) -0.009(3) 0.010(3) 0.002(3)
C20 0.025(3) 0.042(4) 0.037(4) 0.003(3) 0.007(3) 0.003(3)
C10 0.028(3) 0.049(4) 0.027(3) 0.004(3) 0.003(3) 0.004(3)
C51 0.028(3) 0.036(3) 0.030(3) 0.001(3) 0.003(3) 0.003(3)
C4 0.042(4) 0.033(3) 0.033(3) 0.007(3) -0.003(3) 0.000(3)
C8 0.038(4) 0.039(3) 0.037(4) 0.005(3) 0.007(3) -0.002(3)
C3 0.040(4) 0.034(3) 0.035(3) 0.007(3) 0.007(3) 0.008(3)
C57 0.030(3) 0.042(4) 0.031(4) 0.004(3) 0.009(3) 0.006(3)
C63 0.031(4) 0.045(4) 0.033(3) 0.005(3) -0.006(3) 0.001(3)
C26 0.034(4) 0.043(4) 0.040(4) 0.007(3) 0.009(3) 0.005(3)
C60 0.036(4) 0.040(4) 0.030(3) -0.002(3) 0.003(3) 0.008(3)
C32 0.028(4) 0.050(4) 0.045(4) 0.001(3) 0.017(3) -0.004(3)
C25 0.028(3) 0.042(4) 0.038(4) 0.004(3) 0.015(3) 0.005(3)
C41 0.055(4) 0.035(4) 0.031(4) -0.008(3) -0.003(3) 0.004(3)
C7 0.044(4) 0.044(4) 0.034(3) 0.011(3) -0.008(3) 0.003(3)
C43 0.045(4) 0.030(3) 0.041(4) -0.002(3) 0.008(3) 0.001(3)
C56 0.043(4) 0.045(4) 0.032(3) -0.001(3) 0.015(3) 0.003(3)
C27 0.031(4) 0.044(4) 0.044(4) 0.005(3) 0.009(3) 0.000(3)
C14 0.060(5) 0.046(4) 0.025(3) -0.001(3) 0.004(3) -0.010(4)
C15 0.045(4) 0.045(4) 0.029(3) -0.002(3) 0.001(3) 0.006(3)
C9 0.032(3) 0.032(3) 0.035(4) 0.005(3) 0.003(3) -0.006(3)
C19 0.032(3) 0.036(3) 0.036(3) 0.006(3) 0.009(3) 0.008(3)
C47 0.048(5) 0.044(4) 0.046(4) -0.012(3) 0.017(3) -0.006(3)
C61 0.048(4) 0.040(4) 0.046(4) 0.008(3) 0.013(4) 0.020(3)
C21 0.052(4) 0.038(4) 0.047(4) 0.007(3) 0.007(3) 0.008(3)
C62 0.034(4) 0.055(4) 0.040(4) 0.009(3) 0.000(3) 0.007(3)
C42 0.053(4) 0.037(4) 0.044(4) -0.003(3) 0.008(3) -0.009(3)
C36 0.044(4) 0.051(4) 0.040(4) -0.003(3) -0.004(3) -0.004(3)
C12 0.038(4) 0.054(4) 0.029(3) 0.000(3) 0.009(3) -0.002(3)
C44 0.045(4) 0.036(4) 0.048(4) -0.005(3) 0.007(3) -0.002(3)
C35 0.041(4) 0.043(4) 0.042(4) -0.005(3) -0.005(3) -0.007(3)
C5 0.048(4) 0.042(4) 0.050(4) 0.013(3) 0.005(3) 0.008(3)
C54 0.032(4) 0.046(4) 0.049(4) 0.008(3) 0.016(3) -0.008(3)
C28 0.035(4) 0.042(4) 0.063(5) 0.006(3) 0.008(3) -0.001(3)
C40 0.065(5) 0.046(4) 0.034(4) -0.007(3) 0.004(3) 0.003(3)
C55 0.038(4) 0.055(4) 0.038(4) 0.013(3) 0.015(3) -0.003(3)
C46 0.048(4) 0.045(4) 0.059(4) -0.008(4) 0.009(3) 0.013(4)
C24 0.049(4) 0.046(4) 0.038(4) 0.004(3) 0.017(3) 0.015(3)
C13 0.039(4) 0.076(5) 0.036(4) 0.003(3) 0.004(3) -0.024(4)
C23 0.073(5) 0.058(5) 0.042(4) -0.006(4) 0.019(4) 0.003(4)
C22 0.076(5) 0.037(4) 0.047(4) 0.004(3) 0.016(4) 0.012(3)
C6 0.044(4) 0.044(4) 0.057(5) 0.019(3) -0.006(4) 0.010(3)
C31 0.040(4) 0.049(4) 0.059(5) 0.014(3) 0.018(4) 0.005(3)
C29 0.042(4) 0.069(5) 0.052(4) -0.001(4) -0.006(4) -0.009(4)
C45 0.065(5) 0.034(4) 0.054(4) -0.002(3) 0.014(4) 0.012(4)
C30 0.044(4) 0.049(4) 0.068(5) -0.003(4) 0.013(4) -0.012(4)
C39 0.078(5) 0.075(5) 0.034(4) -0.015(4) -0.004(4) -0.006(4)
C37 0.063(5) 0.066(5) 0.047(5) -0.016(4) -0.007(4) -0.020(4)
C38 0.070(5) 0.075(5) 0.059(5) -0.029(4) -0.005(4) -0.018(4)

loop_
_atom_type_symbol
_atom_type_description
_atom_type_scat_dispersion_real
_atom_type_scat_dispersion_imag
_atom_type_scat_source
C C 0.0040 0.0020 'International Tables Vol C Tables 4.2.6.8 and 6.1.1.4'
H H 0.0000 0.0000 'International Tables Vol C Tables 4.2.6.8 and 6.1.1.4'
F F 0.0171 0.0103 'International Tables Vol C Tables 4.2.6.8 and 6.1.1.4'
N N 0.0080 0.0040 'International Tables Vol C Tables 4.2.6.8 and 6.1.1.4'
O O 0.0130 0.0070 'International Tables Vol C Tables 4.2.6.8 and 6.1.1.4'
Ti Ti 0.3060 0.5280 'International Tables Vol C Tables 4.2.6.8 and 6.1.1.4'

loop_
_geom_angle_atom_site_label_1
_geom_angle_atom_site_label_2
_geom_angle_atom_site_label_3
_geom_angle
O1 Ti1 O11 86.54(13)
O1 Ti1 N1 73.12(14)
O11 Ti1 N1 84.43(14)
O4 Ti1 O1 86.35(14)
O4 Ti1 O11 167.36(14)
O4 Ti1 N1 83.51(15)
O3 Ti1 O1 157.61(15)
O3 Ti1 O11 87.77(15)
O3 Ti1 O4 94.89(15)
O3 Ti1 N1 84.78(15)
O5 Ti1 O1 94.43(14)
O5 Ti1 O11 92.06(14)
O5 Ti1 O4 98.90(15)
O5 Ti1 O3 107.41(15)
O5 Ti1 N1 167.22(15)
O16 Ti2 N2 81.64(14)
O6 Ti2 O16 87.52(13)
O6 Ti2 N2 74.07(14)
O8 Ti2 O16 85.10(15)
O8 Ti2 O6 158.48(15)
O8 Ti2 O9 97.49(16)
O8 Ti2 N2 84.86(15)
O5 Ti2 O16 91.26(14)
O5 Ti2 O6 92.80(15)
O5 Ti2 O8 107.53(16)
O5 Ti2 O9 99.24(16)
O5 Ti2 N2 165.24(15)
O9 Ti2 O16 167.82(15)
O9 Ti2 O6 85.81(15)
O9 Ti2 N2 86.73(16)
O10 Ti3 O7 85.40(14)
O10 Ti3 N3 73.71(14)
O12 Ti3 O10 157.33(16)
O12 Ti3 O7 88.11(15)
O12 Ti3 O13 95.74(16)
O12 Ti3 N3 83.93(15)
O7 Ti3 N3 82.48(14)
O13 Ti3 O10 85.58(15)
O13 Ti3 O7 165.11(15)
O13 Ti3 N3 83.64(15)
O14 Ti3 O10 94.09(15)
O14 Ti3 O12 107.77(16)
O14 Ti3 O7 91.35(14)
O14 Ti3 O13 101.08(16)
O14 Ti3 N3 166.67(15)
O2 Ti4 N4 82.75(13)
O15 Ti4 O2 85.88(13)
O15 Ti4 N4 73.53(14)
O17 Ti4 O2 86.74(14)
O17 Ti4 O15 157.42(15)
O17 Ti4 O18 97.11(15)
O17 Ti4 N4 84.39(14)
O18 Ti4 O2 166.17(14)
O18 Ti4 O15 85.58(14)
O18 Ti4 N4 84.42(14)
O14 Ti4 O2 90.47(14)
O14 Ti4 O15 93.52(15)
O14 Ti4 O17 107.86(15)
O14 Ti4 O18 100.89(15)
O14 Ti4 N4 165.71(14)
C1 O1 Ti1 124.6(3)
C1 O2 Ti4 138.1(3)
C33 O11 Ti1 136.9(3)
C16 O4 Ti1 130.3(3)
C33 O10 Ti3 124.9(3)
C49 O16 Ti2 138.3(3)
C49 O15 Ti4 124.5(3)
C17 O6 Ti2 125.0(3)
C57 O17 Ti4 138.5(3)
C25 O8 Ti2 140.2(3)
C64 O18 Ti4 132.1(3)
C41 O12 Ti3 139.7(3)
C17 O7 Ti3 138.0(3)
C48 O13 Ti3 130.9(3)
Ti3 O14 Ti4 147.29(19)
C9 O3 Ti1 137.1(3)
Ti2 O5 Ti1 144.77(19)
C32 O9 Ti2 129.4(3)
C18 N2 Ti2 109.0(3)
C18 N2 C26 110.6(4)
C18 N2 C19 108.5(4)
C26 N2 Ti2 107.7(3)
C26 N2 C19 109.8(4)
C19 N2 Ti2 111.1(3)
C50 N4 Ti4 107.1(3)
C50 N4 C58 109.7(4)
C50 N4 C51 110.6(4)
C58 N4 Ti4 111.7(3)
C51 N4 Ti4 109.9(3)
C51 N4 C58 107.8(4)
C2 N1 Ti1 106.3(3)
C2 N1 C3 111.5(4)
C10 N1 Ti1 112.8(3)
C10 N1 C2 108.2(4)
C10 N1 C3 109.0(4)
C3 N1 Ti1 109.1(3)
C34 N3 Ti3 106.0(3)
C34 N3 C42 109.7(4)
C34 N3 C35 110.6(4)
C42 N3 Ti3 111.8(3)
C35 N3 Ti3 110.6(3)
C35 N3 C42 108.1(4)
O11 C33 C34 119.7(5)
O10 C33 O11 123.4(5)
O10 C33 C34 116.9(5)
O16 C49 O15 124.3(5)
O16 C49 C50 118.3(5)
O15 C49 C50 117.5(5)
N4 C50 C49 110.8(4)
N4 C50 H50A 109.5
N4 C50 H50B 109.5
C49 C50 H50A 109.5
C49 C50 H50B 109.5
H50A C50 H50B 108.1
C53 C52 C51 120.0(5)
C53 C52 C57 119.7(5)
C57 C52 C51 120.3(5)
N2 C18 H18A 109.4
N2 C18 H18B 109.4
N2 C18 C17 111.3(4)
H18A C18 H18B 108.0
C17 C18 H18A 109.4
C17 C18 H18B 109.4
O1 C1 O2 123.6(5)
O1 C1 C2 117.8(4)
O2 C1 C2 118.6(5)
C64 C59 C58 118.8(5)
C60 C59 C58 121.7(5)
C60 C59 C64 119.3(5)
O4 C16 C11 119.0(5)
O4 C16 C15 121.4(5)
C15 C16 C11 119.6(5)
O6 C17 C18 117.4(5)
O7 C17 O6 123.2(5)
O7 C17 C18 119.4(5)
N4 C58 H58A 108.6
N4 C58 H58B 108.6
C59 C58 N4 114.6(4)
C59 C58 H58A 108.6
C59 C58 H58B 108.6
H58A C58 H58B 107.6
O18 C64 C59 118.3(5)
O18 C64 C63 122.2(5)
C63 C64 C59 119.5(5)
N1 C2 H2A 109.7
N1 C2 H2B 109.7
C1 C2 N1 109.6(4)
C1 C2 H2A 109.7
C1 C2 H2B 109.7
H2A C2 H2B 108.2
N3 C34 C33 110.7(4)
N3 C34 H34A 109.5
N3 C34 H34B 109.5
C33 C34 H34A 109.5
C33 C34 H34B 109.5
H34A C34 H34B 108.1
C16 C11 C10 118.1(5)
C12 C11 C16 119.8(5)
C12 C11 C10 121.7(5)
C52 C53 H53 120.5
C54 C53 C52 119.0(5)
C54 C53 H53 120.5
O13 C48 C43 117.6(5)
O13 C48 C47 121.8(5)
C47 C48 C43 120.6(5)
C25 C20 C19 122.9(5)
C21 C20 C25 119.3(5)
C21 C20 C19 117.6(5)
N1 C10 C11 115.1(4)
N1 C10 H10A 108.5
N1 C10 H10B 108.5
C11 C10 H10A 108.5
C11 C10 H10B 108.5
H10A C10 H10B 107.5
N4 C51 C52 112.4(4)
N4 C51 H51A 109.1
N4 C51 H51B 109.1
C52 C51 H51A 109.1
C52 C51 H51B 109.1
H51A C51 H51B 107.9
C9 C4 C3 120.7(5)
C5 C4 C3 120.5(5)
C5 C4 C9 118.8(5)
C7 C8 H8 120.1
C7 C8 C9 119.9(5)
C9 C8 H8 120.1
N1 C3 C4 111.0(4)
N1 C3 H3A 109.4
N1 C3 H3B 109.4
C4 C3 H3A 109.4
C4 C3 H3B 109.4
H3A C3 H3B 108.0
O17 C57 C52 121.3(5)
O17 C57 C56 119.8(5)
C52 C57 C56 118.9(5)
C64 C63 H63 119.6
C62 C63 C64 120.9(5)
C62 C63 H63 119.6
N2 C26 H26A 108.8
N2 C26 H26B 108.8
H26A C26 H26B 107.7
C27 C26 N2 113.7(4)
C27 C26 H26A 108.8
C27 C26 H26B 108.8
C59 C60 H60 120.9
C61 C60 C59 118.2(5)
C61 C60 H60 120.9
O9 C32 C27 118.1(5)
O9 C32 C31 121.1(6)
C31 C32 C27 120.7(6)
O8 C25 C20 122.4(5)
O8 C25 C24 117.5(5)
C24 C25 C20 120.0(5)
O12 C41 C36 121.0(5)
O12 C41 C40 117.7(5)
C36 C41 C40 121.2(6)
C8 C7 H7 120.4
C6 C7 C8 119.1(5)
C6 C7 H7 120.4
C48 C43 C42 119.1(5)
C44 C43 C48 118.3(5)
C44 C43 C42 122.5(5)
C57 C56 H56 119.8
C55 C56 C57 120.4(5)
C55 C56 H56 119.8
C32 C27 C26 119.1(5)
C28 C27 C26 122.7(5)
C28 C27 C32 118.2(5)
C15 C14 H14 120.7
C13 C14 H14 120.7
C13 C14 C15 118.7(6)
C16 C15 H15 119.8
C14 C15 C16 120.5(6)
C14 C15 H15 119.8
O3 C9 C4 120.1(5)
O3 C9 C8 119.4(5)
C8 C9 C4 120.5(5)
N2 C19 C20 115.8(4)
N2 C19 H19A 108.3
N2 C19 H19B 108.3
C20 C19 H19A 108.3
C20 C19 H19B 108.3
H19A C19 H19B 107.4
C48 C47 H47 119.6
C48 C47 C46 120.8(6)
C46 C47 H47 119.6
C60 C61 F8 117.0(6)
C60 C61 C62 123.7(5)
C62 C61 F8 119.3(5)
C20 C21 H21 120.1
C22 C21 C20 119.7(5)
C22 C21 H21 120.1
C63 C62 H62 120.8
C61 C62 C63 118.4(5)
C61 C62 H62 120.8
N3 C42 H42A 108.8
N3 C42 H42B 108.8
C43 C42 N3 113.6(4)
C43 C42 H42A 108.8
C43 C42 H42B 108.8
H42A C42 H42B 107.7
C41 C36 C35 120.6(5)
C37 C36 C41 118.9(6)
C37 C36 C35 120.5(6)
C11 C12 H12 120.9
C13 C12 C11 118.2(5)
C13 C12 H12 120.9
C43 C44 H44 120.2
C45 C44 C43 119.6(6)
C45 C44 H44 120.2
N3 C35 C36 113.7(5)
N3 C35 H35A 108.8
N3 C35 H35B 108.8
C36 C35 H35A 108.8
C36 C35 H35B 108.8
H35A C35 H35B 107.7
C4 C5 H5 120.6
C6 C5 C4 118.7(6)
C6 C5 H5 120.6
C53 C54 F7 117.5(5)
C55 C54 F7 118.5(5)
C55 C54 C53 124.0(6)
C27 C28 H28 119.7
C27 C28 C29 120.6(6)
C29 C28 H28 119.7
C41 C40 H40 120.5
C39 C40 C41 119.0(6)
C39 C40 H40 120.5
C56 C55 H55 121.1
C54 C55 C56 117.9(5)
C54 C55 H55 121.1
C47 C46 H46 121.1
C45 C46 C47 117.8(6)
C45 C46 H46 121.1
C25 C24 H24 120.1
C23 C24 C25 119.9(5)
C23 C24 H24 120.1
F2 C13 C14 118.5(6)
F2 C13 C12 118.3(6)
C14 C13 C12 123.1(6)
C24 C23 H23 120.5
C22 C23 C24 119.0(6)
C22 C23 H23 120.5
F3 C22 C21 118.1(5)
F3 C22 C23 119.8(6)
C21 C22 C23 122.1(6)
F1 C6 C5 118.4(6)
C7 C6 F1 118.7(5)
C7 C6 C5 122.9(6)
C32 C31 H31 120.4
C30 C31 C32 119.3(6)
C30 C31 H31 120.4
F4 C29 C28 119.8(6)
F4 C29 C30 118.6(6)
C30 C29 C28 121.6(6)
F6 C45 C46 117.0(6)
C44 C45 F6 120.0(6)
C44 C45 C46 122.9(6)
C31 C30 H30 120.3
C29 C30 C31 119.5(6)
C29 C30 H30 120.3
C40 C39 H39 120.2
C38 C39 C40 119.5(6)
C38 C39 H39 120.2
C36 C37 H37 120.6
C36 C37 C38 118.7(6)
C38 C37 H37 120.6
F5 C38 C39 118.8(6)
F5 C38 C37 118.7(7)
C39 C38 C37 122.5(6)

loop_
_geom_bond_atom_site_label_1
_geom_bond_atom_site_label_2
_geom_bond_distance
Ti1 O1 2.012(3)
Ti1 O11 2.097(4)
Ti1 O4 1.867(4)
Ti1 O3 1.817(3)
Ti1 O5 1.815(3)
Ti1 N1 2.356(4)
Ti2 O16 2.081(3)
Ti2 O6 2.018(3)
Ti2 O8 1.817(4)
Ti2 O5 1.814(3)
Ti2 O9 1.878(4)
Ti2 N2 2.328(4)
Ti3 O10 1.999(3)
Ti3 O12 1.829(4)
Ti3 O7 2.089(4)
Ti3 O13 1.862(4)
Ti3 O14 1.821(3)
Ti3 N3 2.357(4)
Ti4 O2 2.100(4)
Ti4 O15 2.019(3)
Ti4 O17 1.837(3)
Ti4 O18 1.855(3)
Ti4 O14 1.823(3)
Ti4 N4 2.349(4)
O1 C1 1.258(6)
F7 C54 1.376(6)
O2 C1 1.270(6)
O11 C33 1.262(6)
O4 C16 1.344(6)
O10 C33 1.262(6)
O16 C49 1.254(6)
O15 C49 1.264(6)
O6 C17 1.272(6)
F8 C61 1.389(6)
O17 C57 1.351(6)
O8 C25 1.352(6)
O18 C64 1.358(6)
O12 C41 1.360(6)
O7 C17 1.254(6)
O13 C48 1.349(6)
O3 C9 1.347(6)
F2 C13 1.361(6)
O9 C32 1.350(7)
F1 C6 1.370(6)
F6 C45 1.369(7)
F4 C29 1.343(7)
N2 C18 1.482(6)
N2 C26 1.493(6)
N2 C19 1.496(6)
F3 C22 1.362(7)
N4 C50 1.484(6)
N4 C58 1.506(6)
N4 C51 1.485(6)
N1 C2 1.491(6)
N1 C10 1.479(6)
N1 C3 1.493(6)
N3 C34 1.467(6)
N3 C42 1.500(7)
N3 C35 1.480(7)
F5 C38 1.357(7)
C33 C34 1.499(7)
C49 C50 1.491(7)
C50 H50A 0.9900
C50 H50B 0.9900
C52 C53 1.383(7)
C52 C51 1.505(7)
C52 C57 1.395(7)
C18 H18A 0.9900
C18 H18B 0.9900
C18 C17 1.489(7)
C1 C2 1.487(7)
C59 C58 1.493(7)
C59 C64 1.412(7)
C59 C60 1.392(7)
C16 C11 1.397(7)
C16 C15 1.392(7)
C58 H58A 0.9900
C58 H58B 0.9900
C64 C63 1.378(7)
C2 H2A 0.9900
C2 H2B 0.9900
C34 H34A 0.9900
C34 H34B 0.9900
C11 C10 1.498(7)
C11 C12 1.397(7)
C53 H53 0.9500
C53 C54 1.354(7)
C48 C43 1.403(8)
C48 C47 1.368(8)
C20 C25 1.396(7)
C20 C19 1.518(7)
C20 C21 1.384(7)
C10 H10A 0.9900
C10 H10B 0.9900
C51 H51A 0.9900
C51 H51B 0.9900
C4 C3 1.501(7)
C4 C9 1.399(7)
C4 C5 1.386(7)
C8 H8 0.9500
C8 C7 1.367(7)
C8 C9 1.396(7)
C3 H3A 0.9900
C3 H3B 0.9900
C57 C56 1.401(7)
C63 H63 0.9500
C63 C62 1.368(8)
C26 H26A 0.9900
C26 H26B 0.9900
C26 C27 1.478(8)
C60 H60 0.9500
C60 C61 1.360(8)
C32 C27 1.405(8)
C32 C31 1.401(8)
C25 C24 1.391(7)
C41 C36 1.392(8)
C41 C40 1.400(8)
C7 H7 0.9500
C7 C6 1.359(8)
C43 C42 1.483(8)
C43 C44 1.387(8)
C56 H56 0.9500
C56 C55 1.391(8)
C27 C28 1.377(8)
C14 H14 0.9500
C14 C15 1.379(8)
C14 C13 1.364(8)
C15 H15 0.9500
C19 H19A 0.9900
C19 H19B 0.9900
C47 H47 0.9500
C47 C46 1.383(8)
C61 C62 1.367(8)
C21 H21 0.9500
C21 C22 1.365(8)
C62 H62 0.9500
C42 H42A 0.9900
C42 H42B 0.9900
C36 C35 1.507(8)
C36 C37 1.381(8)
C12 H12 0.9500
C12 C13 1.375(8)
C44 H44 0.9500
C44 C45 1.360(8)
C35 H35A 0.9900
C35 H35B 0.9900
C5 H5 0.9500
C5 C6 1.381(8)
C54 C55 1.349(8)
C28 H28 0.9500
C28 C29 1.381(8)
C40 H40 0.9500
C40 C39 1.371(8)
C55 H55 0.9500
C46 H46 0.9500
C46 C45 1.371(8)
C24 H24 0.9500
C24 C23 1.386(8)
C23 H23 0.9500
C23 C22 1.372(8)
C31 H31 0.9500
C31 C30 1.387(8)
C29 C30 1.367(9)
C30 H30 0.9500
C39 H39 0.9500
C39 C38 1.363(9)
C37 H37 0.9500
C37 C38 1.390(9)

loop_
_geom_torsion_atom_site_label_1
_geom_torsion_atom_site_label_2
_geom_torsion_atom_site_label_3
_geom_torsion_atom_site_label_4
_geom_torsion
Ti1 O1 C1 O2 -171.3(3)
Ti1 O1 C1 C2 8.5(6)
Ti1 O11 C33 O10 -33.8(8)
Ti1 O11 C33 C34 145.1(4)
Ti1 O4 C16 C11 54.4(6)
Ti1 O4 C16 C15 -126.2(4)
Ti1 O3 C9 C4 38.9(7)
Ti1 O3 C9 C8 -141.4(4)
Ti1 N1 C2 C1 -27.9(5)
Ti1 N1 C10 C11 49.8(5)
Ti1 N1 C3 C4 64.6(5)
Ti2 O16 C49 O15 -26.6(8)
Ti2 O16 C49 C50 152.7(4)
Ti2 O6 C17 O7 -171.8(4)
Ti2 O6 C17 C18 8.4(6)
Ti2 O8 C25 C20 -2.9(8)
Ti2 O8 C25 C24 178.2(4)
Ti2 O9 C32 C27 52.8(6)
Ti2 O9 C32 C31 -127.2(5)
Ti2 N2 C18 C17 -16.2(5)
Ti2 N2 C26 C27 61.9(5)
Ti2 N2 C19 C20 55.8(5)
Ti3 O10 C33 O11 172.8(3)
Ti3 O10 C33 C34 -6.1(6)
Ti3 O12 C41 C36 -29.6(8)
Ti3 O12 C41 C40 150.1(4)
Ti3 O7 C17 O6 37.0(8)
Ti3 O7 C17 C18 -143.3(4)
Ti3 O13 C48 C43 -55.2(6)
Ti3 O13 C48 C47 123.3(5)
Ti3 N3 C34 C33 27.5(5)
Ti3 N3 C42 C43 -53.2(5)
Ti3 N3 C35 C36 -62.2(5)
Ti4 O2 C1 O1 31.3(8)
Ti4 O2 C1 C2 -148.6(4)
Ti4 O15 C49 O16 168.4(3)
Ti4 O15 C49 C50 -10.8(6)
Ti4 O17 C57 C52 -30.4(8)
Ti4 O17 C57 C56 149.3(4)
Ti4 O18 C64 C59 -53.2(6)
Ti4 O18 C64 C63 126.5(5)
Ti4 N4 C50 C49 23.5(4)
Ti4 N4 C58 C59 -53.9(5)
Ti4 N4 C51 C52 -64.1(5)
O1 Ti1 O4 C16 25.8(4)
O1 Ti1 O3 C9 -28.8(7)
O1 Ti1 O5 Ti2 -24.6(4)
O1 C1 C2 N1 16.6(6)
F7 C54 C55 C56 178.2(5)
O2 Ti4 O17 C57 95.6(5)
O2 Ti4 O18 C64 20.9(9)
O2 Ti4 O14 Ti3 -54.2(4)
O2 C1 C2 N1 -163.5(4)
O11 Ti1 O4 C16 -30.1(9)
O11 Ti1 O3 C9 -104.1(5)
O11 Ti1 O5 Ti2 62.1(4)
O11 C33 C34 N3 163.3(4)
O4 Ti1 O3 C9 63.5(5)
O4 Ti1 O5 Ti2 -111.6(4)
O4 C16 C11 C10 8.4(7)
O4 C16 C11 C12 -178.2(4)
O4 C16 C15 C14 179.9(5)
O10 Ti3 O12 C41 20.7(8)
O10 Ti3 O13 C48 -27.6(4)
O10 Ti3 O14 Ti4 26.5(4)
O10 C33 C34 N3 -17.8(6)
O16 Ti2 O8 C25 -64.1(5)
O16 Ti2 O5 Ti1 52.7(4)
O16 Ti2 O9 C32 -20.2(10)
O16 C49 C50 N4 168.9(4)
O15 Ti4 O17 C57 24.5(7)
O15 Ti4 O18 C64 -31.0(4)
O15 Ti4 O14 Ti3 31.7(4)
O15 C49 C50 N4 -11.8(6)
O6 Ti2 O8 C25 6.3(8)
O6 Ti2 O5 Ti1 -34.9(4)
O6 Ti2 O9 C32 36.8(4)
F8 C61 C62 C63 177.1(5)
O17 Ti4 O18 C64 126.4(4)
O17 Ti4 O14 Ti3 -140.9(4)
O17 C57 C56 C55 -178.3(5)
O8 Ti2 O5 Ti1 138.0(3)
O8 Ti2 O9 C32 -121.9(4)
O8 C25 C24 C23 179.9(5)
O18 Ti4 O17 C57 -71.1(5)
O18 Ti4 O14 Ti3 117.9(4)
O18 C64 C63 C62 179.4(5)
O12 Ti3 O13 C48 129.7(4)
O12 Ti3 O14 Ti4 -147.4(4)
O12 C41 C36 C35 -1.8(8)
O12 C41 C36 C37 178.9(5)
O12 C41 C40 C39 179.2(5)
O7 Ti3 O12 C41 94.0(5)
O7 Ti3 O13 C48 25.3(9)
O7 Ti3 O14 Ti4 -59.0(4)
O13 Ti3 O12 C41 -71.5(5)
O13 Ti3 O14 Ti4 112.8(4)
O13 C48 C43 C42 -8.0(7)
O13 C48 C43 C44 176.4(4)
O13 C48 C47 C46 -177.4(5)
O14 Ti3 O12 C41 -175.1(5)
O14 Ti3 O13 C48 -120.9(4)
O14 Ti4 O17 C57 -175.0(5)
O14 Ti4 O18 C64 -123.8(4)
O3 Ti1 O4 C16 -131.8(4)
O3 Ti1 O5 Ti2 150.4(3)
O5 Ti1 O4 C16 119.7(4)
O5 Ti1 O3 C9 164.4(5)
O5 Ti2 O8 C25 -153.9(5)
O5 Ti2 O9 C32 128.9(4)
O9 Ti2 O8 C25 103.9(5)
O9 Ti2 O5 Ti1 -121.1(4)
O9 C32 C27 C26 1.4(7)
O9 C32 C27 C28 -176.8(5)
O9 C32 C31 C30 177.0(5)
F4 C29 C30 C31 -177.9(5)
N2 Ti2 O8 C25 17.9(5)
N2 Ti2 O5 Ti1 -8.1(9)
N2 Ti2 O9 C32 -37.5(4)
N2 C18 C17 O6 7.4(6)
N2 C18 C17 O7 -172.3(4)
N2 C26 C27 C32 -61.7(6)
N2 C26 C27 C28 116.3(6)
N4 Ti4 O17 C57 12.5(5)
N4 Ti4 O18 C64 42.8(4)
N4 Ti4 O14 Ti3 7.2(9)
N1 Ti1 O4 C16 -47.6(4)
N1 Ti1 O3 C9 -19.5(5)
N1 Ti1 O5 Ti2 -11.6(10)
N3 Ti3 O12 C41 11.4(5)
N3 Ti3 O13 C48 46.5(4)
N3 Ti3 O14 Ti4 3.1(10)
C50 N4 C58 C59 64.7(5)
C50 N4 C51 C52 177.8(4)
C52 C53 C54 F7 180.0(5)
C52 C53 C54 C55 -0.4(9)
C52 C57 C56 C55 1.5(8)
C18 N2 C26 C27 -57.2(6)
C18 N2 C19 C20 175.6(4)
C59 C64 C63 C62 -0.9(8)
C59 C60 C61 F8 -179.2(5)
C59 C60 C61 C62 -1.6(9)
C16 C11 C10 N1 -59.4(6)
C16 C11 C12 C13 -1.3(8)
C58 N4 C50 C49 -97.9(5)
C58 N4 C51 C52 57.9(5)
C58 C59 C64 O18 -5.8(7)
C58 C59 C64 C63 174.5(5)
C58 C59 C60 C61 -173.1(5)
C64 C59 C58 N4 58.3(6)
C64 C59 C60 C61 2.3(8)
C64 C63 C62 C61 1.6(8)
C2 N1 C10 C11 -67.4(5)
C2 N1 C3 C4 -178.3(4)
C34 N3 C42 C43 64.1(6)
C34 N3 C35 C36 -179.3(4)
C11 C16 C15 C14 -0.7(8)
C11 C12 C13 F2 179.1(5)
C11 C12 C13 C14 -1.5(9)
C53 C52 C51 N4 -126.9(5)
C53 C52 C57 O17 176.5(5)
C53 C52 C57 C56 -3.2(8)
C53 C54 C55 C56 -1.4(9)
C48 C43 C42 N3 61.0(7)
C48 C43 C44 C45 1.6(8)
C48 C47 C46 C45 0.4(8)
C20 C25 C24 C23 1.0(9)
C20 C21 C22 F3 -179.4(5)
C20 C21 C22 C23 0.4(10)
C10 N1 C2 C1 93.4(5)
C10 N1 C3 C4 -59.0(5)
C10 C11 C12 C13 171.8(5)
C51 N4 C50 C49 143.3(4)
C51 N4 C58 C59 -174.8(4)
C51 C52 C53 C54 -177.5(5)
C51 C52 C57 O17 -3.2(7)
C51 C52 C57 C56 177.0(5)
C4 C5 C6 F1 179.1(5)
C4 C5 C6 C7 -1.5(9)
C8 C7 C6 F1 -179.2(5)
C8 C7 C6 C5 1.4(9)
C3 N1 C2 C1 -146.7(4)
C3 N1 C10 C11 171.2(4)
C3 C4 C9 O3 1.1(8)
C3 C4 C9 C8 -178.6(5)
C3 C4 C5 C6 179.5(5)
C57 C52 C53 C54 2.7(8)
C57 C52 C51 N4 52.9(6)
C57 C56 C55 C54 0.8(8)
C26 N2 C18 C17 102.1(5)
C26 N2 C19 C20 -63.3(6)
C26 C27 C28 C29 -178.6(5)
C60 C59 C58 N4 -126.2(5)
C60 C59 C64 O18 178.6(4)
C60 C59 C64 C63 -1.1(7)
C60 C61 C62 C63 -0.4(9)
C32 C27 C28 C29 -0.5(8)
C32 C31 C30 C29 0.1(9)
C25 C20 C19 N2 -39.3(7)
C25 C20 C21 C22 -0.6(9)
C25 C24 C23 C22 -1.1(9)
C41 C36 C35 N3 49.8(7)
C41 C36 C37 C38 1.0(9)
C41 C40 C39 C38 2.6(10)
C7 C8 C9 O3 -180.0(5)
C7 C8 C9 C4 -0.3(8)
C43 C48 C47 C46 1.1(8)
C43 C44 C45 F6 -179.5(5)
C43 C44 C45 C46 -0.2(9)
C27 C32 C31 C30 -3.0(8)
C27 C28 C29 F4 178.1(5)
C27 C28 C29 C30 -2.5(9)
C15 C16 C11 C10 -171.0(5)
C15 C16 C11 C12 2.4(7)
C15 C14 C13 F2 -177.4(5)
C15 C14 C13 C12 3.2(9)
C9 C4 C3 N1 -54.4(7)
C9 C4 C5 C6 0.7(8)
C9 C8 C7 C6 -0.5(8)
C19 N2 C18 C17 -137.4(4)
C19 N2 C26 C27 -177.0(4)
C19 C20 C25 O8 6.5(8)
C19 C20 C25 C24 -174.6(5)
C19 C20 C21 C22 174.1(5)
C47 C48 C43 C42 173.5(5)
C47 C48 C43 C44 -2.1(8)
C47 C46 C45 F6 178.5(5)
C47 C46 C45 C44 -0.9(9)
C21 C20 C25 O8 -179.0(5)
C21 C20 C25 C24 -0.1(8)
C21 C20 C19 N2 146.2(5)
C42 N3 C34 C33 -93.3(5)
C42 N3 C35 C36 60.5(6)
C42 C43 C44 C45 -173.8(5)
C36 C41 C40 C39 -1.1(9)
C36 C37 C38 F5 179.1(6)
C36 C37 C38 C39 0.5(11)
C12 C11 C10 N1 127.4(5)
C44 C43 C42 N3 -123.7(5)
C35 N3 C34 C33 147.5(4)
C35 N3 C42 C43 -175.2(5)
C35 C36 C37 C38 -178.3(6)
C5 C4 C3 N1 126.8(5)
C5 C4 C9 O3 179.9(5)
C5 C4 C9 C8 0.2(8)
C28 C29 C30 C31 2.7(9)
C40 C41 C36 C35 178.5(5)
C40 C41 C36 C37 -0.8(9)
C40 C39 C38 F5 179.1(6)
C40 C39 C38 C37 -2.4(11)
C24 C23 C22 F3 -179.7(6)
C24 C23 C22 C21 0.4(10)
C13 C14 C15 C16 -2.0(8)
C31 C32 C27 C26 -178.6(5)
C31 C32 C27 C28 3.2(8)
C37 C36 C35 N3 -130.9(6)
